data_1556251
loop_
_publ_author_name
'Aeschi, Yves'
'Li, Hui'
'Cao, Zhencai'
'Chen, Songjie'
'Amacher, Anneliese'
'Bieri, Nathalie'
'\"Ozen, Bilal'
'Hauser, Juerg'
'Decurtins, Silvio'
'Tan, Songting'
'Liu, Shi-Xia'

_publ_section_title
;
 Directed metalation cascade to access highly functionalized
 thieno[2,3-f]benzofuran and exploration as building blocks for organic
 electronics.
;
_journal_issue 21
_journal_name_full 'Organic letters'
_journal_page_first 5586
_journal_page_last 5589
_journal_paper_doi 10.1021/ol402787d
_journal_volume 15
_journal_year 2013
_chemical_formula_moiety 'C32 H46 O S Si2'
_chemical_formula_sum 'C32 H46 O S Si2'
_chemical_formula_weight 534.93
_space_group_IT_number 14
_space_group_name_Hall '-P 2ybc'
_space_group_name_H-M_alt 'P 1 21/c 1'
_symmetry_cell_setting monoclinic
_symmetry_Int_Tables_number 14
_symmetry_space_group_name_Hall '-P 2ybc'
_symmetry_space_group_name_H-M 'P 1 21/c 1'
_atom_sites_solution_hydrogens geom
_audit_creation_method SHELXL-97
_cell_angle_alpha 90
_cell_angle_beta 122.537(2)
_cell_angle_gamma 90
_cell_formula_units_Z 2
_cell_length_a 8.91950(10)
_cell_length_b 15.25430(10)
_cell_length_c 13.8533(2)
_cell_measurement_reflns_used 15494
_cell_measurement_temperature 173(2)
_cell_measurement_theta_max 31.7583
_cell_measurement_theta_min 1.7402
_cell_volume 1589.05(5)
_computing_cell_refinement
;
        CrysAlisPro, Agilent Technologies,
        Version 1.171.36.20 (release 27-06-2012 CrysAlis171 .NET)
        (compiled Jul 11 2012,15:38:31)
;
_computing_data_collection
;
        CrysAlisPro, Agilent Technologies,
        Version 1.171.36.20 (release 27-06-2012 CrysAlis171 .NET)
        (compiled Jul 11 2012,15:38:31)
;
_computing_data_reduction
;
        CrysAlisPro, Agilent Technologies,
        Version 1.171.36.20 (release 27-06-2012 CrysAlis171 .NET)
        (compiled Jul 11 2012,15:38:31)
;
_computing_structure_refinement 'SHELXL-2013 (Sheldrick, 2013)'
_diffrn_ambient_temperature 173(2)
_diffrn_detector_area_resol_mean 16.0965
_diffrn_measured_fraction_theta_full 0.977
_diffrn_measured_fraction_theta_max 0.953
_diffrn_measurement_device_type 'SuperNova, Single source at offset), Eos'
_diffrn_measurement_method '\w scans'
_diffrn_orient_matrix_UB_11 -0.0372697
_diffrn_orient_matrix_UB_12 0.0309112
_diffrn_orient_matrix_UB_13 -0.0453663
_diffrn_orient_matrix_UB_21 0.0322499
_diffrn_orient_matrix_UB_22 0.0347244
_diffrn_orient_matrix_UB_23 0.0403722
_diffrn_orient_matrix_UB_31 0.0804526
_diffrn_orient_matrix_UB_32 0.0004026
_diffrn_orient_matrix_UB_33 0.0011281
_diffrn_radiation_monochromator mirror
_diffrn_radiation_type MoK\a
_diffrn_radiation_wavelength 0.71073
_diffrn_reflns_av_R_equivalents 0.0243
_diffrn_reflns_av_unetI/netI 0.0317
_diffrn_reflns_Laue_measured_fraction_full 0.977
_diffrn_reflns_Laue_measured_fraction_max 0.953
_diffrn_reflns_limit_h_max 11
_diffrn_reflns_limit_h_min -13
_diffrn_reflns_limit_k_max 22
_diffrn_reflns_limit_k_min -22
_diffrn_reflns_limit_l_max 20
_diffrn_reflns_limit_l_min -20
_diffrn_reflns_number 30735
_diffrn_reflns_point_group_measured_fraction_full 0.977
_diffrn_reflns_point_group_measured_fraction_max 0.953
_diffrn_reflns_theta_full 31.5
_diffrn_reflns_theta_max 31.83
_diffrn_reflns_theta_min 2.196
_exptl_absorpt_coefficient_mu 0.199
_exptl_absorpt_correction_T_max 1
_exptl_absorpt_correction_T_min 0.80534
_exptl_absorpt_correction_type multi-scan
_exptl_absorpt_process_details
;
        CrysAlisPro, Agilent Technologies,
        Version 1.171.36.20 (release 27-06-2012 CrysAlis171 .NET)
        (compiled Jul 11 2012,15:38:31)
        Empirical absorption correction using spherical harmonics,
 implemented in SCALE3 ABSPACK scaling algorithm.
;
_exptl_crystal_colour yellow
_exptl_crystal_density_diffrn 1.118
_exptl_crystal_description prism
_exptl_crystal_F_000 580
_exptl_crystal_size_max 0.4147
_exptl_crystal_size_mid 0.1751
_exptl_crystal_size_min 0.0949
_refine_diff_density_max 2.174
_refine_diff_density_min -0.486
_refine_diff_density_rms 0.083
_refine_ls_extinction_method none
_refine_ls_goodness_of_fit_ref 1.043
_refine_ls_hydrogen_treatment constr
_refine_ls_matrix_type full
_refine_ls_number_parameters 229
_refine_ls_number_reflns 5198
_refine_ls_number_restraints 231
_refine_ls_restrained_S_all 1.029
_refine_ls_R_factor_all 0.0925
_refine_ls_R_factor_gt 0.081
_refine_ls_shift/su_max 0
_refine_ls_shift/su_mean 0
_refine_ls_structure_factor_coef Fsqd
_refine_ls_weighting_details 'w=1/[\s^2^(Fo^2^)+(0.1335P)^2^+1.4122P] where P=(Fo^2^+2Fc^2^)/3'
_refine_ls_weighting_scheme calc
_refine_ls_wR_factor_gt 0.2325
_refine_ls_wR_factor_ref 0.2443
_reflns_number_gt 4299
_reflns_number_total 5198
_reflns_threshold_expression 'I > 2\s(I)'
_cod_data_source_file ol402787d_si_001.cif
_cod_data_source_block 12sd051
_cod_original_cell_volume 1589.04(4)
_cod_original_sg_symbol_H-M 'P 21/c'
_cod_database_code 1556251

loop_
_symmetry_equiv_pos_as_xyz
'x, y, z'
'-x, y+1/2, -z+1/2'
'-x, -y, -z'
'x, -y-1/2, z-1/2'

loop_
_atom_site_label
_atom_site_type_symbol
_atom_site_fract_x
_atom_site_fract_y
_atom_site_fract_z
_atom_site_U_iso_or_equiv
_atom_site_adp_type
_atom_site_occupancy
_atom_site_calc_flag
_atom_site_disorder_assembly
_atom_site_disorder_group
C2 C 0.6273(10) 0.4831(5) 0.4947(7) 0.0235(9) Uani 0.5 d A -1
S1 S 0.8063(4) 0.48876(13) 0.4808(3) 0.0395(4) Uani 0.5 d A -1
C3 C 0.4291(8) 0.4218(6) 0.5401(8) 0.0255(10) Uani 0.5 d A -1
C4 C 0.3459(9) 0.3600(4) 0.5777(6) 0.0348(8) Uani 0.5 d A -1
H4 H 0.377 0.3027 0.6094 0.042 Uiso 0.5 calc A -1
C5 C 0.217(4) 0.4104(17) 0.5529(15) 0.0496(19) Uani 0.5 d A -1
H5 H 0.1197 0.384 0.5521 0.059 Uiso 0.5 calc A -1
C22 C 0.3371(10) 0.4996(5) 0.5097(7) 0.0235(9) Uani 0.5 d A -1
O1 O 0.2002(13) 0.4932(5) 0.5285(9) 0.0395(4) Uani 0.5 d A -1
C23 C 0.5281(8) 0.5654(6) 0.4612(8) 0.0255(10) Uani 0.5 d A -1
C24 C 0.6099(9) 0.6259(4) 0.4268(6) 0.0348(8) Uani 0.5 d A -1
H24 H 0.5674 0.6844 0.4071 0.042 Uiso 0.5 calc A -1
C25 C 0.770(4) 0.5946(18) 0.4218(15) 0.0496(19) Uani 0.5 d A -1
H25 H 0.8334 0.6247 0.3942 0.059 Uiso 0.5 calc A -1
C1 C 0.5819(9) 0.4118(4) 0.5345(7) 0.0232(11) Uani 0.5 d A -1
C6 C 0.6813(9) 0.3318(4) 0.5627(8) 0.0259(10) Uani 0.5 d A -1
C7 C 0.7659(16) 0.2651(6) 0.5834(16) 0.0286(15) Uani 0.5 d A -1
Si1 Si 0.8910(11) 0.1618(6) 0.6109(7) 0.0342(12) Uani 0.5 d A -1
C8 C 0.854(2) 0.1267(11) 0.4696(10) 0.0450(17) Uani 0.5 d A -1
H8 H 0.91 0.0678 0.481 0.054 Uiso 0.5 calc A -1
C9 C 0.6558(17) 0.1167(11) 0.3766(11) 0.075(3) Uani 0.5 d A -1
H9A H 0.6 0.0763 0.4031 0.112 Uiso 0.5 calc A -1
H9B H 0.6434 0.0935 0.3067 0.112 Uiso 0.5 calc A -1
H9C H 0.5974 0.1741 0.3604 0.112 Uiso 0.5 calc A -1
C10 C 0.9426(18) 0.1892(11) 0.4276(10) 0.073(2) Uani 0.5 d A -1
H10A H 1.0691 0.1952 0.4871 0.109 Uiso 0.5 calc A -1
H10B H 0.8852 0.2468 0.411 0.109 Uiso 0.5 calc A -1
H10C H 0.9301 0.1654 0.3579 0.109 Uiso 0.5 calc A -1
C11 C 1.1408(15) 0.1966(14) 0.7002(15) 0.0482(16) Uani 0.5 d A -1
H11 H 1.1587 0.2396 0.6528 0.058 Uiso 0.5 calc A -1
C12 C 1.258(3) 0.1132(18) 0.716(3) 0.067(4) Uani 0.5 d A -1
H12A H 1.2151 0.0863 0.6416 0.1 Uiso 0.5 calc A -1
H12B H 1.2493 0.0707 0.7662 0.1 Uiso 0.5 calc A -1
H12C H 1.3824 0.131 0.7513 0.1 Uiso 0.5 calc A -1
C13 C 1.197(3) 0.2395(12) 0.8086(14) 0.057(2) Uani 0.5 d A -1
H13A H 1.1244 0.2918 0.7943 0.085 Uiso 0.5 calc A -1
H13B H 1.3226 0.2566 0.8463 0.085 Uiso 0.5 calc A -1
H13C H 1.1832 0.1989 0.858 0.085 Uiso 0.5 calc A -1
C14 C 0.842(3) 0.0915(13) 0.698(2) 0.0531(18) Uani 0.5 d A -1
H14 H 0.9386 0.1039 0.7797 0.064 Uiso 0.5 calc A -1
C15 C 0.671(5) 0.108(3) 0.692(5) 0.085(4) Uani 0.5 d A -1
H15A H 0.6634 0.1696 0.7077 0.128 Uiso 0.5 calc A -1
H15B H 0.6674 0.0712 0.7492 0.128 Uiso 0.5 calc A -1
H15C H 0.5705 0.0925 0.6155 0.128 Uiso 0.5 calc A -1
C16 C 0.858(9) -0.0082(12) 0.681(6) 0.090(3) Uani 0.5 d A -1
H16A H 0.9688 -0.0192 0.6842 0.135 Uiso 0.5 calc A -1
H16B H 0.7566 -0.0262 0.6056 0.135 Uiso 0.5 calc A -1
H16C H 0.8572 -0.0417 0.7408 0.135 Uiso 0.5 calc A -1
C21 C 0.3800(8) 0.5729(4) 0.4715(6) 0.0235(11) Uani 0.5 d A -1
C26 C 0.2829(9) 0.6537(4) 0.4430(8) 0.0259(10) Uani 0.5 d A -1
C27 C 0.2048(16) 0.7230(6) 0.4194(16) 0.0286(15) Uani 0.5 d A -1
Si2 Si 0.0999(10) 0.8318(6) 0.3909(7) 0.0297(9) Uani 0.5 d A -1
C28 C 0.173(2) 0.8857(11) 0.5312(10) 0.0450(17) Uani 0.5 d A -1
H28 H 0.1103 0.9433 0.5128 0.054 Uiso 0.5 calc A -1
C29 C 0.3741(18) 0.9062(11) 0.6002(12) 0.075(3) Uani 0.5 d A -1
H29A H 0.4038 0.9401 0.5526 0.112 Uiso 0.5 calc A -1
H29B H 0.4415 0.8512 0.6235 0.112 Uiso 0.5 calc A -1
H29C H 0.4046 0.9402 0.6684 0.112 Uiso 0.5 calc A -1
C30 C 0.116(2) 0.8333(11) 0.5997(10) 0.073(2) Uani 0.5 d A -1
H30A H -0.0126 0.8222 0.552 0.109 Uiso 0.5 calc A -1
H30B H 0.1429 0.8667 0.6677 0.109 Uiso 0.5 calc A -1
H30C H 0.1796 0.7773 0.6233 0.109 Uiso 0.5 calc A -1
C31 C -0.1517(15) 0.8098(14) 0.3092(16) 0.0482(16) Uani 0.5 d A -1
H31 H -0.1778 0.7804 0.3631 0.058 Uiso 0.5 calc A -1
C32 C -0.253(3) 0.9007(18) 0.273(3) 0.067(4) Uani 0.5 d A -1
H32A H -0.2101 0.937 0.3417 0.1 Uiso 0.5 calc A -1
H32B H -0.3807 0.8906 0.2361 0.1 Uiso 0.5 calc A -1
H32C H -0.2296 0.9309 0.2201 0.1 Uiso 0.5 calc A -1
C33 C -0.209(3) 0.7514(12) 0.2129(14) 0.057(2) Uani 0.5 d A -1
H33A H -0.1397 0.697 0.2398 0.085 Uiso 0.5 calc A -1
H33B H -0.1896 0.7797 0.1569 0.085 Uiso 0.5 calc A -1
H33C H -0.3353 0.738 0.177 0.085 Uiso 0.5 calc A -1
C34 C 0.157(3) 0.8944(13) 0.299(2) 0.0531(18) Uani 0.5 d A -1
H34 H 0.0698 0.8777 0.2178 0.064 Uiso 0.5 calc A -1
C35 C 0.341(5) 0.878(3) 0.325(5) 0.085(4) Uani 0.5 d A -1
H35A H 0.3591 0.8146 0.3224 0.128 Uiso 0.5 calc A -1
H35B H 0.4293 0.9001 0.4016 0.128 Uiso 0.5 calc A -1
H35C H 0.3561 0.9076 0.2681 0.128 Uiso 0.5 calc A -1
C36 C 0.138(9) 0.9959(12) 0.312(6) 0.090(3) Uani 0.5 d A -1
H36A H 0.0192 1.0087 0.2952 0.135 Uiso 0.5 calc A -1
H36B H 0.1571 1.0277 0.2575 0.135 Uiso 0.5 calc A -1
H36C H 0.2276 1.0144 0.3899 0.135 Uiso 0.5 calc A -1

loop_
_atom_site_aniso_label
_atom_site_aniso_U_11
_atom_site_aniso_U_22
_atom_site_aniso_U_33
_atom_site_aniso_U_23
_atom_site_aniso_U_13
_atom_site_aniso_U_12
C2 0.021(3) 0.018(3) 0.0320(11) 0.0008(17) 0.0147(16) 0.0023(15)
S1 0.0330(5) 0.0376(11) 0.0570(8) 0.0106(8) 0.0303(5) 0.0098(7)
C3 0.015(3) 0.025(3) 0.0327(10) -0.0027(14) 0.010(2) 0.004(2)
C4 0.046(3) 0.026(2) 0.0465(14) 0.0019(14) 0.0344(19) -0.0101(16)
C5 0.084(4) 0.034(3) 0.045(7) 0.012(5) 0.045(6) -0.003(3)
C22 0.021(3) 0.018(3) 0.0320(11) 0.0008(17) 0.0147(16) 0.0023(15)
O1 0.0330(5) 0.0376(11) 0.0570(8) 0.0106(8) 0.0303(5) 0.0098(7)
C23 0.015(3) 0.025(3) 0.0327(10) -0.0027(14) 0.010(2) 0.004(2)
C24 0.046(3) 0.026(2) 0.0465(14) 0.0019(14) 0.0344(19) -0.0101(16)
C25 0.084(4) 0.034(3) 0.045(7) 0.012(5) 0.045(6) -0.003(3)
C1 0.024(3) 0.017(2) 0.0276(19) 0.0023(15) 0.0136(19) 0.0033(18)
C6 0.023(3) 0.022(2) 0.0314(12) 0.0015(15) 0.0140(17) 0.0043(17)
C7 0.027(3) 0.023(2) 0.0359(12) 0.002(2) 0.018(2) 0.005(2)
Si1 0.047(3) 0.0257(18) 0.0320(16) 0.0088(11) 0.0227(16) 0.0202(16)
C8 0.049(4) 0.039(4) 0.0373(11) -0.0039(15) 0.0166(16) 0.019(2)
C9 0.053(4) 0.072(8) 0.060(5) -0.020(4) 0.005(3) 0.010(3)
C10 0.095(8) 0.084(8) 0.051(5) 0.004(4) 0.047(5) 0.009(4)
C11 0.0411(15) 0.044(3) 0.068(3) 0.0087(19) 0.0353(16) 0.0093(16)
C12 0.0523(19) 0.077(7) 0.060(5) 0.012(5) 0.023(2) 0.043(3)
C13 0.040(2) 0.040(3) 0.083(5) 0.002(4) 0.029(3) -0.0111(19)
C14 0.0616(17) 0.034(5) 0.073(2) 0.005(3) 0.0421(16) -0.001(3)
C15 0.086(5) 0.070(12) 0.146(13) -0.002(7) 0.093(8) -0.012(5)
C16 0.143(5) 0.032(4) 0.147(8) 0.030(8) 0.112(6) 0.020(7)
C21 0.021(3) 0.020(3) 0.029(2) 0.0008(18) 0.0127(18) 0.0055(18)
C26 0.023(3) 0.022(2) 0.0314(12) 0.0015(15) 0.0140(17) 0.0043(17)
C27 0.027(3) 0.023(2) 0.0359(12) 0.002(2) 0.018(2) 0.005(2)
Si2 0.0302(13) 0.0215(12) 0.0404(19) 0.0078(10) 0.0210(12) 0.0118(9)
C28 0.049(4) 0.039(4) 0.0373(11) -0.0039(15) 0.0166(16) 0.019(2)
C29 0.053(4) 0.072(8) 0.060(5) -0.020(4) 0.005(3) 0.010(3)
C30 0.095(8) 0.084(8) 0.051(5) 0.004(4) 0.047(5) 0.009(4)
C31 0.0411(15) 0.044(3) 0.068(3) 0.0087(19) 0.0353(16) 0.0093(16)
C32 0.0523(19) 0.077(7) 0.060(5) 0.012(5) 0.023(2) 0.043(3)
C33 0.040(2) 0.040(3) 0.083(5) 0.002(4) 0.029(3) -0.0111(19)
C34 0.0616(17) 0.034(5) 0.073(2) 0.005(3) 0.0421(16) -0.001(3)
C35 0.086(5) 0.070(12) 0.146(13) -0.002(7) 0.093(8) -0.012(5)
C36 0.143(5) 0.032(4) 0.147(8) 0.030(8) 0.112(6) 0.020(7)

loop_
_atom_type_symbol
_atom_type_description
_atom_type_scat_dispersion_real
_atom_type_scat_dispersion_imag
_atom_type_scat_source
C C 0.0033 0.0016 'International Tables Vol C Tables 4.2.6.8 and 6.1.1.4'
H H 0 0 'International Tables Vol C Tables 4.2.6.8 and 6.1.1.4'
O O 0.0106 0.006 'International Tables Vol C Tables 4.2.6.8 and 6.1.1.4'
S S 0.1246 0.1234 'International Tables Vol C Tables 4.2.6.8 and 6.1.1.4'
Si Si 0.0817 0.0704 'International Tables Vol C Tables 4.2.6.8 and 6.1.1.4'

loop_
_exptl_crystal_face_index_h
_exptl_crystal_face_index_k
_exptl_crystal_face_index_l
_exptl_crystal_face_perp_dist
0 1 1 0.0721
0 -1 -1 0.0721
0 -1 1 0.0484
0 1 -1 0.0464
-1 0 2 0.101
1 0 0 0.1885
1 -1 -1 0.1833
1 1 -1 0.1792
1 1 -2 0.1597
-2 -14 14 0.0563

loop_
_geom_angle_atom_site_label_1
_geom_angle_atom_site_label_2
_geom_angle_atom_site_label_3
_geom_angle
C1 C2 C23 123.3(6)
C1 C2 S1 125.4(6)
C23 C2 S1 111.3(4)
C2 S1 C25 98.7(10)
C22 C3 C1 120.7(6)
C22 C3 C4 109.5(5)
C1 C3 C4 129.8(8)
C5 C4 C3 94.2(11)
C5 C4 H4 132.9
C3 C4 H4 132.9
C4 C5 O1 128(2)
C4 C5 H5 115.8
O1 C5 H5 115.8
C3 C22 C21 125.2(6)
C3 C22 O1 108.8(5)
C21 C22 O1 125.9(8)
C5 O1 C22 97.4(14)
C21 C23 C24 131.7(8)
C21 C23 C2 118.6(6)
C24 C23 C2 109.6(5)
C23 C24 C25 118.2(10)
C23 C24 H24 120.9
C25 C24 H24 120.9
C24 C25 S1 101.8(11)
C24 C25 H25 129.1
S1 C25 H25 129.1
C2 C1 C3 115.9(7)
C2 C1 C6 120.7(6)
C3 C1 C6 123.4(6)
C7 C6 C1 177.8(10)
C6 C7 Si1 178.3(16)
C14 Si1 C7 107.5(7)
C14 Si1 C8 123.3(9)
C7 Si1 C8 106.2(7)
C14 Si1 C11 109.6(9)
C7 Si1 C11 104.8(7)
C8 Si1 C11 103.9(7)
C9 C8 C10 109.7(10)
C9 C8 Si1 112.6(10)
C10 C8 Si1 112.2(9)
C9 C8 H8 107.4
C10 C8 H8 107.4
Si1 C8 H8 107.4
C8 C9 H9A 109.5
C8 C9 H9B 109.5
H9A C9 H9B 109.5
C8 C9 H9C 109.5
H9A C9 H9C 109.5
H9B C9 H9C 109.5
C8 C10 H10A 109.5
C8 C10 H10B 109.5
H10A C10 H10B 109.5
C8 C10 H10C 109.5
H10A C10 H10C 109.5
H10B C10 H10C 109.5
C13 C11 C12 112.2(14)
C13 C11 Si1 114.8(11)
C12 C11 Si1 108.2(11)
C13 C11 H11 107.1
C12 C11 H11 107.1
Si1 C11 H11 107.1
C11 C12 H12A 109.5
C11 C12 H12B 109.5
H12A C12 H12B 109.5
C11 C12 H12C 109.5
H12A C12 H12C 109.5
H12B C12 H12C 109.5
C11 C13 H13A 109.5
C11 C13 H13B 109.5
H13A C13 H13B 109.5
C11 C13 H13C 109.5
H13A C13 H13C 109.5
H13B C13 H13C 109.5
C15 C14 C16 108.9(14)
C15 C14 Si1 117.5(12)
C16 C14 Si1 113.0(13)
C15 C14 H14 105.5
C16 C14 H14 105.5
Si1 C14 H14 105.5
C14 C15 H15A 109.5
C14 C15 H15B 109.5
H15A C15 H15B 109.5
C14 C15 H15C 109.5
H15A C15 H15C 109.5
H15B C15 H15C 109.5
C14 C16 H16A 109.5
C14 C16 H16B 109.5
H16A C16 H16B 109.5
C14 C16 H16C 109.5
H16A C16 H16C 109.5
H16B C16 H16C 109.5
C22 C21 C23 116.3(7)
C22 C21 C26 123.6(6)
C23 C21 C26 120.1(6)
C27 C26 C21 178.4(7)
C26 C27 Si2 176.2(13)
C27 Si2 C34 108.4(7)
C27 Si2 C28 108.6(7)
C34 Si2 C28 114.1(9)
C27 Si2 C31 105.5(7)
C34 Si2 C31 110.3(8)
C28 Si2 C31 109.5(7)
C30 C28 C29 112.8(10)
C30 C28 Si2 111.6(9)
C29 C28 Si2 112.0(10)
C30 C28 H28 106.7
C29 C28 H28 106.7
Si2 C28 H28 106.7
C28 C29 H29A 109.5
C28 C29 H29B 109.5
H29A C29 H29B 109.5
C28 C29 H29C 109.5
H29A C29 H29C 109.5
H29B C29 H29C 109.5
C28 C30 H30A 109.5
C28 C30 H30B 109.5
H30A C30 H30B 109.5
C28 C30 H30C 109.5
H30A C30 H30C 109.5
H30B C30 H30C 109.5
C33 C31 C32 113.1(14)
C33 C31 Si2 111.7(10)
C32 C31 Si2 108.6(12)
C33 C31 H31 107.8
C32 C31 H31 107.8
Si2 C31 H31 107.8
C31 C32 H32A 109.5
C31 C32 H32B 109.5
H32A C32 H32B 109.5
C31 C32 H32C 109.5
H32A C32 H32C 109.5
H32B C32 H32C 109.5
C31 C33 H33A 109.5
C31 C33 H33B 109.5
H33A C33 H33B 109.5
C31 C33 H33C 109.5
H33A C33 H33C 109.5
H33B C33 H33C 109.5
C35 C34 C36 107.7(14)
C35 C34 Si2 114.5(13)
C36 C34 Si2 110.4(13)
C35 C34 H34 108
C36 C34 H34 108
Si2 C34 H34 108
C34 C35 H35A 109.5
C34 C35 H35B 109.5
H35A C35 H35B 109.5
C34 C35 H35C 109.5
H35A C35 H35C 109.5
H35B C35 H35C 109.5
C34 C36 H36A 109.5
C34 C36 H36B 109.5
H36A C36 H36B 109.5
C34 C36 H36C 109.5
H36A C36 H36C 109.5
H36B C36 H36C 109.5

loop_
_geom_bond_atom_site_label_1
_geom_bond_atom_site_label_2
_geom_bond_distance
C2 C1 1.376(8)
C2 C23 1.460(12)
C2 S1 1.710(7)
S1 C25 1.76(2)
C3 C22 1.374(13)
C3 C1 1.415(8)
C3 C4 1.459(8)
C4 C5 1.27(3)
C4 H4 0.95
C5 O1 1.30(3)
C5 H5 0.95
C22 C21 1.375(7)
C22 O1 1.383(12)
C23 C21 1.408(8)
C23 C24 1.409(7)
C24 C25 1.55(3)
C24 H24 0.95
C25 H25 0.95
C1 C6 1.434(8)
C6 C7 1.206(8)
C7 Si1 1.849(8)
Si1 C14 1.838(9)
Si1 C8 1.878(9)
Si1 C11 1.952(9)
C8 C9 1.533(11)
C8 C10 1.542(11)
C8 H8 1
C9 H9A 0.98
C9 H9B 0.98
C9 H9C 0.98
C10 H10A 0.98
C10 H10B 0.98
C10 H10C 0.98
C11 C13 1.457(11)
C11 C12 1.584(11)
C11 H11 1
C12 H12A 0.98
C12 H12B 0.98
C12 H12C 0.98
C13 H13A 0.98
C13 H13B 0.98
C13 H13C 0.98
C14 C15 1.502(11)
C14 C16 1.559(11)
C14 H14 1
C15 H15A 0.98
C15 H15B 0.98
C15 H15C 0.98
C16 H16A 0.98
C16 H16B 0.98
C16 H16C 0.98
C21 C26 1.435(8)
C26 C27 1.210(8)
C27 Si2 1.840(8)
Si2 C34 1.862(9)
Si2 C28 1.875(9)
Si2 C31 1.923(9)
C28 C30 1.527(11)
C28 C29 1.541(10)
C28 H28 1
C29 H29A 0.98
C29 H29B 0.98
C29 H29C 0.98
C30 H30A 0.98
C30 H30B 0.98
C30 H30C 0.98
C31 C33 1.449(11)
C31 C32 1.581(12)
C31 H31 1
C32 H32A 0.98
C32 H32B 0.98
C32 H32C 0.98
C33 H33A 0.98
C33 H33B 0.98
C33 H33C 0.98
C34 C35 1.509(12)
C34 C36 1.576(10)
C34 H34 1
C35 H35A 0.98
C35 H35B 0.98
C35 H35C 0.98
C36 H36A 0.98
C36 H36B 0.98
C36 H36C 0.98

loop_
_geom_torsion_atom_site_label_1
_geom_torsion_atom_site_label_2
_geom_torsion_atom_site_label_3
_geom_torsion_atom_site_label_4
_geom_torsion
C1 C2 S1 C25 177.9(10)
C23 C2 S1 C25 -3.5(10)
C22 C3 C4 C5 5.1(13)
C1 C3 C4 C5 -176.2(13)
C3 C4 C5 O1 -13(2)
C1 C3 C22 C21 0.4(13)
C4 C3 C22 C21 179.2(7)
C1 C3 C22 O1 -177.0(8)
C4 C3 C22 O1 1.8(10)
C4 C5 O1 C22 15(2)
C3 C22 O1 C5 -7.7(14)
C21 C22 O1 C5 175.0(12)
C1 C2 C23 C21 0.9(12)
S1 C2 C23 C21 -177.7(6)
C1 C2 C23 C24 178.7(7)
S1 C2 C23 C24 0.1(9)
C21 C23 C24 C25 -178.3(12)
C2 C23 C24 C25 4.3(13)
C23 C24 C25 S1 -6.3(15)
C2 S1 C25 C24 5.2(12)
C23 C2 C1 C3 0.8(10)
S1 C2 C1 C3 179.3(7)
C23 C2 C1 C6 178.1(8)
S1 C2 C1 C6 -3.5(11)
C22 C3 C1 C2 -1.5(11)
C4 C3 C1 C2 -180.0(8)
C22 C3 C1 C6 -178.6(8)
C4 C3 C1 C6 2.9(14)
C14 Si1 C8 C9 68.1(16)
C7 Si1 C8 C9 -56.4(12)
C11 Si1 C8 C9 -166.7(12)
C14 Si1 C8 C10 -167.6(13)
C7 Si1 C8 C10 67.9(12)
C11 Si1 C8 C10 -42.3(14)
C7 Si1 C14 C15 24(3)
C8 Si1 C14 C15 -100(3)
C11 Si1 C14 C15 137(3)
C7 Si1 C14 C16 152(3)
C8 Si1 C14 C16 28(3)
C11 Si1 C14 C16 -94(3)
C3 C22 C21 C23 1.4(11)
O1 C22 C21 C23 178.4(9)
C3 C22 C21 C26 -178.5(9)
O1 C22 C21 C26 -1.5(14)
C24 C23 C21 C22 -179.2(8)
C2 C23 C21 C22 -2.0(10)
C24 C23 C21 C26 0.7(13)
C2 C23 C21 C26 177.9(8)
C27 Si2 C28 C30 -61.5(12)
C34 Si2 C28 C30 177.4(13)
C31 Si2 C28 C30 53.2(14)
C27 Si2 C28 C29 66.0(12)
C34 Si2 C28 C29 -55.1(14)
C31 Si2 C28 C29 -179.3(12)
C27 Si2 C34 C35 -36(3)
C28 Si2 C34 C35 85(3)
C31 Si2 C34 C35 -151(3)
C27 Si2 C34 C36 -158(3)
C28 Si2 C34 C36 -36(3)
C31 Si2 C34 C36 87(3)
